data_4080970
loop_
_publ_author_name
'Song, Li-Cheng'
'Gai, Bin'
'Feng, Zhan-Heng'
'Du, Zong-Qiang'
'Xie, Zhao-Jun'
'Sun, Xiao-Jing'
'Song, Hai-Bin'

_publ_section_title
;
 Synthesis, Structures, and Some Properties of Diiron Oxadiselenolate
 (ODSe) and Thiodiselenolate (TDSe) Complexes as Models for the Active
 Site of [FeFe]-Hydrogenases
;
_journal_issue 13
_journal_name_full Organometallics
_journal_page_first 3673
_journal_paper_doi 10.1021/om400309j
_journal_volume 32
_journal_year 2013
_chemical_formula_sum 'C20 H17 Fe2 O7 P Se2'
_chemical_formula_weight 669.93
_chemical_name_systematic
; 
 ? 
;
_space_group_IT_number 2
_symmetry_cell_setting triclinic
_symmetry_space_group_name_Hall '-P 1'
_symmetry_space_group_name_H-M 'P -1'
_atom_sites_solution_hydrogens geom
_atom_sites_solution_primary direct
_atom_sites_solution_secondary difmap
_audit_creation_method SHELXL-97
_cell_angle_alpha 99.86(3)
_cell_angle_beta 95.20(3)
_cell_angle_gamma 100.43(3)
_cell_formula_units_Z 2
_cell_length_a 8.2079(16)
_cell_length_b 10.782(2)
_cell_length_c 13.742(3)
_cell_measurement_reflns_used 3324
_cell_measurement_temperature 113(2)
_cell_measurement_theta_max 27.837
_cell_measurement_theta_min 2.234
_cell_volume 1169.1(4)
_computing_cell_refinement crystalclear
_computing_data_collection crystalclear
_computing_data_reduction crystalclear
_computing_molecular_graphics 'Bruker SHELXTL'
_computing_publication_material 'Bruker SHELXTL'
_computing_structure_refinement 'SHELXL-97 (Sheldrick, 1997)'
_computing_structure_solution 'SHELXS-97 (Sheldrick, 1990)'
_diffrn_ambient_temperature 113(2)
_diffrn_measured_fraction_theta_full 0.996
_diffrn_measured_fraction_theta_max 0.996
_diffrn_measurement_device_type 'rigaku saturn'
_diffrn_measurement_method '\w scans'
_diffrn_radiation_monochromator confocal
_diffrn_radiation_source 'rotating anode'
_diffrn_radiation_type MoK\a
_diffrn_radiation_wavelength 0.71073
_diffrn_reflns_av_R_equivalents 0.0512
_diffrn_reflns_av_sigmaI/netI 0.0735
_diffrn_reflns_limit_h_max 8
_diffrn_reflns_limit_h_min -9
_diffrn_reflns_limit_k_max 12
_diffrn_reflns_limit_k_min -12
_diffrn_reflns_limit_l_max 16
_diffrn_reflns_limit_l_min -16
_diffrn_reflns_number 8701
_diffrn_reflns_theta_full 25.02
_diffrn_reflns_theta_max 25.02
_diffrn_reflns_theta_min 1.96
_diffrn_standards_decay_% 0
_diffrn_standards_interval_count 0
_diffrn_standards_interval_time 0
_diffrn_standards_number 0
_exptl_absorpt_coefficient_mu 4.461
_exptl_absorpt_correction_T_max 0.6639
_exptl_absorpt_correction_T_min 0.4690
_exptl_absorpt_correction_type multi-scan
_exptl_absorpt_process_details crystalclear
_exptl_crystal_density_diffrn 1.903
_exptl_crystal_density_method 'not measured'
_exptl_crystal_F_000 656
_exptl_crystal_size_max 0.20
_exptl_crystal_size_mid 0.16
_exptl_crystal_size_min 0.10
_refine_diff_density_max 0.467
_refine_diff_density_min -0.582
_refine_diff_density_rms 0.116
_refine_ls_extinction_method none
_refine_ls_goodness_of_fit_ref 1.024
_refine_ls_hydrogen_treatment constr
_refine_ls_matrix_type full
_refine_ls_number_parameters 290
_refine_ls_number_reflns 4105
_refine_ls_number_restraints 0
_refine_ls_restrained_S_all 1.024
_refine_ls_R_factor_all 0.0516
_refine_ls_R_factor_gt 0.0341
_refine_ls_shift/su_max 0.005
_refine_ls_shift/su_mean 0.000
_refine_ls_structure_factor_coef Fsqd
_refine_ls_weighting_details 'calc w=1/[\s^2^(Fo^2^)+(0.0217P)^2^+0.0000P] where P=(Fo^2^+2Fc^2^)/3'
_refine_ls_weighting_scheme calc
_refine_ls_wR_factor_gt 0.0683
_refine_ls_wR_factor_ref 0.0726
_reflns_number_gt 2883
_reflns_number_total 4105
_reflns_threshold_expression >2sigma(I)
_cod_data_source_file om400309j_si_003.cif
_cod_data_source_block 2
_cod_depositor_comments
;
The following automatic conversions were performed:

'_symmetry_cell_setting' value 'Triclinic' changed to 'triclinic'
according to /home/saulius/struct/CIF-dictionaries/cif_core.dic
dictionary named 'cif_core.dic' version 2.4.2 from 2011-04-26.

Automatic conversion script
Id: cif_fix_values 1891 2012-01-12 08:04:46Z andrius 
;
_cod_original_cell_volume 1169.0(4)
_cod_original_sg_symbol_H-M P-1
_cod_database_code 4080970

loop_
_symmetry_equiv_pos_as_xyz
'x, y, z'
'-x, -y, -z'

loop_
_atom_site_label
_atom_site_type_symbol
_atom_site_fract_x
_atom_site_fract_y
_atom_site_fract_z
_atom_site_U_iso_or_equiv
_atom_site_adp_type
_atom_site_occupancy
_atom_site_symmetry_multiplicity
_atom_site_calc_flag
_atom_site_refinement_flags
Se1 Se 0.06491(5) 1.12861(4) 0.90568(3) 0.01989(12) Uani 1 1 d .
Se2 Se 0.37137(4) 1.19445(5) 0.77655(3) 0.02720(14) Uani 1 1 d .
Fe1 Fe 0.15605(7) 1.30486(6) 0.82415(5) 0.02290(16) Uani 1 1 d .
Fe2 Fe 0.09307(6) 1.07333(6) 0.73344(4) 0.01638(15) Uani 1 1 d .
P1 P 0.12509(12) 0.87405(11) 0.71807(8) 0.0206(3) Uani 1 1 d .
O1 O 0.3220(5) 1.5286(4) 0.9776(3) 0.0630(12) Uani 1 1 d .
O2 O 0.2046(4) 1.4235(3) 0.6499(3) 0.0524(10) Uani 1 1 d .
O3 O -0.1907(4) 1.3365(4) 0.8194(3) 0.0566(11) Uani 1 1 d .
O4 O 0.1411(3) 1.1107(3) 0.5316(2) 0.0336(8) Uani 1 1 d .
O5 O -0.2708(3) 1.0238(3) 0.6958(2) 0.0394(9) Uani 1 1 d .
O6 O 0.4116(3) 1.1863(3) 0.9856(2) 0.0338(8) Uani 1 1 d .
O7 O 0.2603(3) 0.8601(3) 0.8069(2) 0.0351(8) Uani 1 1 d .
C1 C 0.2602(6) 1.4375(5) 0.9203(4) 0.0376(12) Uani 1 1 d .
C2 C 0.1853(5) 1.3778(4) 0.7186(4) 0.0324(11) Uani 1 1 d .
C3 C -0.0533(6) 1.3271(4) 0.8228(4) 0.0336(12) Uani 1 1 d .
C4 C 0.1184(4) 1.0938(4) 0.6108(3) 0.0241(10) Uani 1 1 d .
C5 C -0.1278(5) 1.0423(4) 0.7098(3) 0.0232(10) Uani 1 1 d .
C6 C 0.2608(5) 1.1029(4) 0.9903(3) 0.0275(11) Uani 1 1 d .
H6A H 0.2376 1.1139 1.0588 0.033 Uiso 1 1 calc R
H6B H 0.2749 1.0151 0.9704 0.033 Uiso 1 1 calc R
C7 C 0.4840(5) 1.1543(5) 0.8983(3) 0.0369(13) Uani 1 1 d .
H7A H 0.4842 1.0631 0.8868 0.044 Uiso 1 1 calc R
H7B H 0.5994 1.1997 0.9087 0.044 Uiso 1 1 calc R
C8 C -0.0597(5) 0.7565(4) 0.7286(3) 0.0242(10) Uani 1 1 d .
C9 C -0.0722(7) 0.7055(5) 0.8146(4) 0.0424(13) Uani 1 1 d .
H9 H 0.0162 0.7278 0.8658 0.051 Uiso 1 1 calc R
C10 C -0.2171(9) 0.6212(5) 0.8239(5) 0.0616(18) Uani 1 1 d .
H10 H -0.2251 0.5878 0.8817 0.074 Uiso 1 1 calc R
C11 C -0.3470(8) 0.5870(5) 0.7497(5) 0.0589(19) Uani 1 1 d .
H11 H -0.4415 0.5283 0.7563 0.071 Uiso 1 1 calc R
C12 C -0.3397(6) 0.6384(5) 0.6651(4) 0.0449(14) Uani 1 1 d .
H12 H -0.4303 0.6166 0.6153 0.054 Uiso 1 1 calc R
C13 C -0.1970(5) 0.7231(4) 0.6542(4) 0.0298(11) Uani 1 1 d .
H13 H -0.1922 0.7580 0.5969 0.036 Uiso 1 1 calc R
C14 C 0.2045(4) 0.8048(4) 0.6058(3) 0.0197(10) Uani 1 1 d .
C15 C 0.3541(5) 0.8746(5) 0.5837(4) 0.0360(13) Uani 1 1 d .
H15 H 0.4040 0.9529 0.6245 0.043 Uiso 1 1 calc R
C16 C 0.4272(5) 0.8292(5) 0.5029(4) 0.0396(13) Uani 1 1 d .
H16 H 0.5277 0.8753 0.4903 0.048 Uiso 1 1 calc R
C17 C 0.3519(5) 0.7147(4) 0.4402(3) 0.0287(11) Uani 1 1 d .
H17 H 0.4008 0.6842 0.3848 0.034 Uiso 1 1 calc R
C18 C 0.2042(5) 0.6460(5) 0.4599(3) 0.0322(12) Uani 1 1 d .
H18 H 0.1524 0.5694 0.4176 0.039 Uiso 1 1 calc R
C19 C 0.1335(5) 0.6915(4) 0.5425(3) 0.0272(11) Uani 1 1 d .
H19 H 0.0346 0.6438 0.5557 0.033 Uiso 1 1 calc R
C20 C 0.3346(7) 0.7465(5) 0.7999(4) 0.068(2) Uani 1 1 d .
H20A H 0.2547 0.6729 0.7641 0.102 Uiso 1 1 calc R
H20B H 0.3670 0.7331 0.8656 0.102 Uiso 1 1 calc R
H20C H 0.4312 0.7587 0.7654 0.102 Uiso 1 1 calc R

loop_
_atom_site_aniso_label
_atom_site_aniso_U_11
_atom_site_aniso_U_22
_atom_site_aniso_U_33
_atom_site_aniso_U_23
_atom_site_aniso_U_13
_atom_site_aniso_U_12
Se1 0.0234(2) 0.0199(3) 0.0171(2) 0.00522(18) 0.00841(17) 0.00174(19)
Se2 0.0144(2) 0.0456(3) 0.0173(3) 0.0026(2) 0.00358(17) -0.0027(2)
Fe1 0.0282(3) 0.0188(4) 0.0195(4) 0.0046(3) 0.0064(3) -0.0036(3)
Fe2 0.0136(3) 0.0207(4) 0.0140(3) 0.0024(3) 0.0015(2) 0.0024(3)
P1 0.0248(6) 0.0266(7) 0.0130(6) 0.0029(5) 0.0013(4) 0.0134(5)
O1 0.110(3) 0.030(3) 0.031(2) -0.0047(19) 0.013(2) -0.025(2)
O2 0.083(2) 0.035(2) 0.032(2) 0.0182(19) 0.0025(19) -0.014(2)
O3 0.042(2) 0.045(3) 0.095(3) 0.024(2) 0.019(2) 0.0247(19)
O4 0.0365(17) 0.040(2) 0.0186(19) 0.0086(16) 0.0007(14) -0.0076(15)
O5 0.0182(16) 0.039(2) 0.059(2) 0.0035(18) 0.0028(15) 0.0082(15)
O6 0.0344(17) 0.045(2) 0.0139(18) -0.0009(15) -0.0040(13) -0.0029(16)
O7 0.0457(18) 0.040(2) 0.0221(18) -0.0037(15) -0.0095(14) 0.0321(17)
C1 0.054(3) 0.026(3) 0.031(3) 0.013(3) 0.014(2) -0.007(3)
C2 0.041(3) 0.020(3) 0.030(3) 0.004(2) 0.004(2) -0.010(2)
C3 0.046(3) 0.011(3) 0.047(3) 0.012(2) 0.010(2) 0.007(2)
C4 0.020(2) 0.031(3) 0.020(3) 0.005(2) -0.0005(19) 0.002(2)
C5 0.024(2) 0.019(3) 0.025(3) 0.003(2) -0.0020(19) 0.006(2)
C6 0.033(2) 0.028(3) 0.021(3) 0.008(2) 0.0015(19) 0.002(2)
C7 0.021(2) 0.067(4) 0.020(3) 0.005(3) -0.0048(19) 0.007(2)
C8 0.041(3) 0.013(2) 0.026(3) 0.0098(19) 0.022(2) 0.011(2)
C9 0.087(4) 0.027(3) 0.024(3) 0.010(2) 0.023(3) 0.026(3)
C10 0.128(6) 0.025(4) 0.051(4) 0.022(3) 0.067(4) 0.025(4)
C11 0.078(4) 0.017(3) 0.098(6) 0.018(3) 0.075(4) 0.013(3)
C12 0.038(3) 0.024(3) 0.080(5) 0.011(3) 0.033(3) 0.012(2)
C13 0.030(2) 0.023(3) 0.047(3) 0.019(2) 0.020(2) 0.013(2)
C14 0.020(2) 0.025(3) 0.015(2) 0.0002(19) 0.0026(17) 0.0099(19)
C15 0.025(2) 0.032(3) 0.040(3) -0.017(2) 0.006(2) 0.000(2)
C16 0.024(2) 0.034(3) 0.056(4) -0.007(3) 0.024(2) -0.003(2)
C17 0.034(2) 0.030(3) 0.024(3) 0.001(2) 0.017(2) 0.010(2)
C18 0.032(2) 0.025(3) 0.032(3) -0.007(2) 0.012(2) -0.006(2)
C19 0.026(2) 0.032(3) 0.027(3) 0.008(2) 0.014(2) 0.005(2)
C20 0.106(4) 0.076(5) 0.032(3) -0.010(3) -0.020(3) 0.078(4)

loop_
_atom_type_symbol
_atom_type_description
_atom_type_scat_dispersion_real
_atom_type_scat_dispersion_imag
_atom_type_scat_source
C C 0.0033 0.0016 'International Tables Vol C Tables 4.2.6.8 and 6.1.1.4'
H H 0.0000 0.0000 'International Tables Vol C Tables 4.2.6.8 and 6.1.1.4'
O O 0.0106 0.0060 'International Tables Vol C Tables 4.2.6.8 and 6.1.1.4'
P P 0.1023 0.0942 'International Tables Vol C Tables 4.2.6.8 and 6.1.1.4'
Fe Fe 0.3463 0.8444 'International Tables Vol C Tables 4.2.6.8 and 6.1.1.4'
Se Se -0.0929 2.2259 'International Tables Vol C Tables 4.2.6.8 and 6.1.1.4'

loop_
_geom_angle_atom_site_label_1
_geom_angle_atom_site_label_2
_geom_angle_atom_site_label_3
_geom_angle
C6 Se1 Fe2 111.07(13)
C6 Se1 Fe1 108.14(13)
Fe2 Se1 Fe1 63.78(3)
C7 Se2 Fe1 108.10(13)
C7 Se2 Fe2 111.95(14)
Fe1 Se2 Fe2 64.14(3)
C3 Fe1 C2 92.3(2)
C3 Fe1 C1 100.6(2)
C2 Fe1 C1 99.2(2)
C3 Fe1 Se2 154.95(16)
C2 Fe1 Se2 86.27(15)
C1 Fe1 Se2 104.36(16)
C3 Fe1 Se1 85.03(15)
C2 Fe1 Se1 154.21(15)
C1 Fe1 Se1 106.55(15)
Se2 Fe1 Se1 85.54(3)
C3 Fe1 Fe2 97.59(16)
C2 Fe1 Fe2 97.53(15)
C1 Fe1 Fe2 154.73(16)
Se2 Fe1 Fe2 57.97(3)
Se1 Fe1 Fe2 57.65(3)
C4 Fe2 C5 93.19(19)
C4 Fe2 P1 98.36(15)
C5 Fe2 P1 97.98(14)
C4 Fe2 Se1 158.83(15)
C5 Fe2 Se1 87.51(14)
P1 Fe2 Se1 102.50(5)
C4 Fe2 Se2 85.67(13)
C5 Fe2 Se2 158.54(14)
P1 Fe2 Se2 103.40(4)
Se1 Fe2 Se2 86.03(4)
C4 Fe2 Fe1 100.70(15)
C5 Fe2 Fe1 101.51(14)
P1 Fe2 Fe1 151.78(4)
Se1 Fe2 Fe1 58.57(3)
Se2 Fe2 Fe1 57.89(4)
O7 P1 C14 103.32(16)
O7 P1 C8 103.29(19)
C14 P1 C8 104.9(2)
O7 P1 Fe2 110.34(12)
C14 P1 Fe2 117.56(15)
C8 P1 Fe2 115.79(13)
C7 O6 C6 113.9(4)
C20 O7 P1 120.6(3)
O1 C1 Fe1 174.7(5)
O2 C2 Fe1 179.2(5)
O3 C3 Fe1 177.1(4)
O4 C4 Fe2 177.3(4)
O5 C5 Fe2 178.9(4)
O6 C6 Se1 114.6(3)
O6 C6 H6A 108.6
Se1 C6 H6A 108.6
O6 C6 H6B 108.6
Se1 C6 H6B 108.6
H6A C6 H6B 107.6
O6 C7 Se2 115.1(3)
O6 C7 H7A 108.5
Se2 C7 H7A 108.5
O6 C7 H7B 108.5
Se2 C7 H7B 108.5
H7A C7 H7B 107.5
C9 C8 C13 118.4(4)
C9 C8 P1 120.4(4)
C13 C8 P1 121.1(3)
C8 C9 C10 119.8(5)
C8 C9 H9 120.1
C10 C9 H9 120.1
C11 C10 C9 121.0(5)
C11 C10 H10 119.5
C9 C10 H10 119.5
C10 C11 C12 120.4(5)
C10 C11 H11 119.8
C12 C11 H11 119.8
C11 C12 C13 119.7(5)
C11 C12 H12 120.1
C13 C12 H12 120.1
C12 C13 C8 120.6(5)
C12 C13 H13 119.7
C8 C13 H13 119.7
C19 C14 C15 117.5(4)
C19 C14 P1 126.2(3)
C15 C14 P1 116.2(3)
C16 C15 C14 120.9(4)
C16 C15 H15 119.5
C14 C15 H15 119.5
C15 C16 C17 120.1(4)
C15 C16 H16 120.0
C17 C16 H16 120.0
C18 C17 C16 119.7(4)
C18 C17 H17 120.1
C16 C17 H17 120.1
C17 C18 C19 119.7(4)
C17 C18 H18 120.2
C19 C18 H18 120.2
C14 C19 C18 122.0(4)
C14 C19 H19 119.0
C18 C19 H19 119.0
O7 C20 H20A 109.5
O7 C20 H20B 109.5
H20A C20 H20B 109.5
O7 C20 H20C 109.5
H20A C20 H20C 109.5
H20B C20 H20C 109.5

loop_
_geom_bond_atom_site_label_1
_geom_bond_atom_site_label_2
_geom_bond_distance
Se1 C6 1.987(4)
Se1 Fe2 2.3827(9)
Se1 Fe1 2.4067(10)
Se2 C7 1.988(4)
Se2 Fe1 2.3819(9)
Se2 Fe2 2.3840(10)
Fe1 C3 1.776(5)
Fe1 C2 1.779(5)
Fe1 C1 1.796(5)
Fe1 Fe2 2.5305(12)
Fe2 C4 1.763(4)
Fe2 C5 1.772(4)
Fe2 P1 2.1885(13)
P1 O7 1.619(3)
P1 C14 1.824(4)
P1 C8 1.826(4)
O1 C1 1.151(6)
O2 C2 1.148(5)
O3 C3 1.148(5)
O4 C4 1.159(5)
O5 C5 1.147(4)
O6 C7 1.405(5)
O6 C6 1.406(5)
O7 C20 1.457(5)
C6 H6A 0.9700
C6 H6B 0.9700
C7 H7A 0.9700
C7 H7B 0.9700
C8 C9 1.390(6)
C8 C13 1.402(6)
C9 C10 1.390(7)
C9 H9 0.9300
C10 C11 1.357(8)
C10 H10 0.9300
C11 C12 1.373(7)
C11 H11 0.9300
C12 C13 1.385(6)
C12 H12 0.9300
C13 H13 0.9300
C14 C19 1.369(6)
C14 C15 1.407(6)
C15 C16 1.368(6)
C15 H15 0.9300
C16 C17 1.383(6)
C16 H16 0.9300
C17 C18 1.376(6)
C17 H17 0.9300
C18 C19 1.378(6)
C18 H18 0.9300
C19 H19 0.9300
C20 H20A 0.9600
C20 H20B 0.9600
C20 H20C 0.9600

loop_
_geom_torsion_atom_site_label_1
_geom_torsion_atom_site_label_2
_geom_torsion_atom_site_label_3
_geom_torsion_atom_site_label_4
_geom_torsion
C7 Se2 Fe1 C3 -120.1(4)
Fe2 Se2 Fe1 C3 -13.9(4)
C7 Se2 Fe1 C2 152.5(2)
Fe2 Se2 Fe1 C2 -101.29(15)
C7 Se2 Fe1 C1 54.0(2)
Fe2 Se2 Fe1 C1 160.20(16)
C7 Se2 Fe1 Se1 -51.94(16)
Fe2 Se2 Fe1 Se1 54.24(3)
C7 Se2 Fe1 Fe2 -106.18(16)
C6 Se1 Fe1 C3 -152.7(2)
Fe2 Se1 Fe1 C3 102.24(16)
C6 Se1 Fe1 C2 122.4(4)
Fe2 Se1 Fe1 C2 17.3(3)
C6 Se1 Fe1 C1 -53.1(2)
Fe2 Se1 Fe1 C1 -158.20(17)
C6 Se1 Fe1 Se2 50.56(14)
Fe2 Se1 Fe1 Se2 -54.53(3)
C6 Se1 Fe1 Fe2 105.09(14)
C6 Se1 Fe2 C4 -113.2(4)
Fe1 Se1 Fe2 C4 -12.7(3)
C6 Se1 Fe2 C5 154.4(2)
Fe1 Se1 Fe2 C5 -105.11(14)
C6 Se1 Fe2 P1 56.76(14)
Fe1 Se1 Fe2 P1 157.27(4)
C6 Se1 Fe2 Se2 -46.09(14)
Fe1 Se1 Fe2 Se2 54.41(3)
C6 Se1 Fe2 Fe1 -100.50(14)
C7 Se2 Fe2 C4 -154.3(2)
Fe1 Se2 Fe2 C4 105.51(15)
C7 Se2 Fe2 C5 118.0(4)
Fe1 Se2 Fe2 C5 17.8(4)
C7 Se2 Fe2 P1 -56.73(16)
Fe1 Se2 Fe2 P1 -156.91(4)
C7 Se2 Fe2 Se1 45.19(15)
Fe1 Se2 Fe2 Se1 -55.00(3)
C7 Se2 Fe2 Fe1 100.19(15)
C3 Fe1 Fe2 C4 96.2(2)
C2 Fe1 Fe2 C4 2.87(19)
C1 Fe1 Fe2 C4 -128.1(4)
Se2 Fe1 Fe2 C4 -77.92(12)
Se1 Fe1 Fe2 C4 175.36(12)
C3 Fe1 Fe2 C5 0.7(2)
C2 Fe1 Fe2 C5 -92.7(2)
C1 Fe1 Fe2 C5 136.3(4)
Se2 Fe1 Fe2 C5 -173.45(15)
Se1 Fe1 Fe2 C5 79.83(15)
C3 Fe1 Fe2 P1 -132.11(17)
C2 Fe1 Fe2 P1 134.56(16)
C1 Fe1 Fe2 P1 3.6(4)
Se2 Fe1 Fe2 P1 53.78(9)
Se1 Fe1 Fe2 P1 -52.94(9)
C3 Fe1 Fe2 Se1 -79.17(16)
C2 Fe1 Fe2 Se1 -172.50(14)
C1 Fe1 Fe2 Se1 56.5(3)
Se2 Fe1 Fe2 Se1 106.72(4)
C3 Fe1 Fe2 Se2 174.11(16)
C2 Fe1 Fe2 Se2 80.79(15)
C1 Fe1 Fe2 Se2 -50.2(3)
Se1 Fe1 Fe2 Se2 -106.72(4)
C4 Fe2 P1 O7 129.88(18)
C5 Fe2 P1 O7 -135.68(19)
Se1 Fe2 P1 O7 -46.48(13)
Se2 Fe2 P1 O7 42.36(13)
Fe1 Fe2 P1 O7 -2.26(17)
C4 Fe2 P1 C14 11.81(19)
C5 Fe2 P1 C14 106.3(2)
Se1 Fe2 P1 C14 -164.55(14)
Se2 Fe2 P1 C14 -75.70(15)
Fe1 Fe2 P1 C14 -120.32(15)
C4 Fe2 P1 C8 -113.3(2)
C5 Fe2 P1 C8 -18.9(2)
Se1 Fe2 P1 C8 70.35(17)
Se2 Fe2 P1 C8 159.19(16)
Fe1 Fe2 P1 C8 114.57(17)
C14 P1 O7 C20 -37.9(4)
C8 P1 O7 C20 71.3(4)
Fe2 P1 O7 C20 -164.4(4)
C3 Fe1 C1 O1 -57(5)
C2 Fe1 C1 O1 37(5)
Se2 Fe1 C1 O1 126(5)
Se1 Fe1 C1 O1 -145(5)
Fe2 Fe1 C1 O1 168(5)
C3 Fe1 C2 O2 -123(32)
C1 Fe1 C2 O2 136(32)
Se2 Fe1 C2 O2 32(32)
Se1 Fe1 C2 O2 -39(32)
Fe2 Fe1 C2 O2 -25(32)
C2 Fe1 C3 O3 91(9)
C1 Fe1 C3 O3 -169(9)
Se2 Fe1 C3 O3 5(9)
Se1 Fe1 C3 O3 -63(9)
Fe2 Fe1 C3 O3 -6(9)
C5 Fe2 C4 O4 149(8)
P1 Fe2 C4 O4 -112(8)
Se1 Fe2 C4 O4 58(8)
Se2 Fe2 C4 O4 -9(8)
Fe1 Fe2 C4 O4 47(8)
C4 Fe2 C5 O5 -128(23)
P1 Fe2 C5 O5 133(23)
Se1 Fe2 C5 O5 31(23)
Se2 Fe2 C5 O5 -42(24)
Fe1 Fe2 C5 O5 -26(23)
C7 O6 C6 Se1 -76.0(4)
Fe2 Se1 C6 O6 66.7(3)
Fe1 Se1 C6 O6 -1.4(3)
C6 O6 C7 Se2 74.2(5)
Fe1 Se2 C7 O6 5.1(4)
Fe2 Se2 C7 O6 -63.7(4)
O7 P1 C8 C9 15.8(4)
C14 P1 C8 C9 123.8(3)
Fe2 P1 C8 C9 -104.9(3)
O7 P1 C8 C13 -169.1(3)
C14 P1 C8 C13 -61.2(4)
Fe2 P1 C8 C13 70.2(4)
C13 C8 C9 C10 1.5(6)
P1 C8 C9 C10 176.7(4)
C8 C9 C10 C11 0.4(7)
C9 C10 C11 C12 -2.1(8)
C10 C11 C12 C13 1.8(7)
C11 C12 C13 C8 0.1(7)
C9 C8 C13 C12 -1.8(6)
P1 C8 C13 C12 -176.9(3)
O7 P1 C14 C19 110.5(4)
C8 P1 C14 C19 2.6(4)
Fe2 P1 C14 C19 -127.8(3)
O7 P1 C14 C15 -68.8(4)
C8 P1 C14 C15 -176.7(3)
Fe2 P1 C14 C15 53.0(4)
C19 C14 C15 C16 -1.4(7)
P1 C14 C15 C16 177.9(4)
C14 C15 C16 C17 1.8(8)
C15 C16 C17 C18 -0.8(7)
C16 C17 C18 C19 -0.6(7)
C15 C14 C19 C18 0.1(6)
P1 C14 C19 C18 -179.2(3)
C17 C18 C19 C14 0.9(7)
